data_7048490
loop_
_publ_author_name
'Switlicka, Anna'
'Palion-Gazda, Joanna'
'Machura, Barbara'
'Cano, Joan'
'Lloret, Francesc'
'Julve, Miguel'

_publ_section_title
;
 Field-induced slow magnetic relaxation in pseudooctahedral cobalt(ii)
 complexes with positive axial and large rhombic anisotropy.
;
_journal_issue 4
_journal_name_full 'Dalton transactions (Cambridge, England : 2003)'
_journal_page_first 1404
_journal_page_last 1417
_journal_paper_doi 10.1039/c8dt03965h
_journal_volume 48
_journal_year 2019
_chemical_formula_moiety 'C52 H48 Co N14'
_chemical_formula_sum 'C52 H48 Co N14'
_chemical_formula_weight 927.97
_space_group_crystal_system monoclinic
_space_group_IT_number 15
_space_group_name_Hall '-C 2yc'
_space_group_name_H-M_alt 'C 1 2/c 1'
_symmetry_space_group_name_Hall '-C 2yc'
_symmetry_space_group_name_H-M 'C 1 2/c 1'
_atom_sites_solution_hydrogens geom
_audit_creation_method SHELXL-2014/7
_audit_update_record
;
2018-09-14 deposited with the CCDC.
2018-12-26 downloaded from the CCDC.
;
_cell_angle_alpha 90
_cell_angle_beta 95.551(5)
_cell_angle_gamma 90
_cell_formula_units_Z 4
_cell_length_a 10.6514(6)
_cell_length_b 26.9487(15)
_cell_length_c 17.4260(11)
_cell_measurement_reflns_used 2747
_cell_measurement_temperature 295(2)
_cell_measurement_theta_max 26.9700
_cell_measurement_theta_min 3.6590
_cell_volume 4978.5(5)
_computing_cell_refinement 'CrysAlis RED v. 1.163 (UNIL IC & KUMA 2000)'
_computing_data_collection 'CrysAlis CCD v. 1.163 (UNIL IC & KUMA 2000)'
_computing_data_reduction 'CrysAlis RED v. 1.163 (UNIL IC & KUMA 2000)'
_computing_molecular_graphics 'Mercury (Macrae, J.Appl.Cryst. 41 (2008) 466-470'
_computing_publication_material 'Olex2 (Dolomanov et al., 2009)'
_computing_structure_refinement 'SHELXL-2014/7 (Sheldrick, 2014)'
_computing_structure_solution 'SHELXS-97 (Sheldrick, 1990)'
_diffrn_ambient_temperature 295(2)
_diffrn_measured_fraction_theta_full 0.996
_diffrn_measured_fraction_theta_max 0.996
_diffrn_measurement_device_type 'Oxford Diffraction Gemini A Ultra'
_diffrn_radiation_type MoK\a
_diffrn_radiation_wavelength 0.71073
_diffrn_reflns_av_R_equivalents 0.0286
_diffrn_reflns_av_unetI/netI 0.0373
_diffrn_reflns_Laue_measured_fraction_full 0.996
_diffrn_reflns_Laue_measured_fraction_max 0.996
_diffrn_reflns_limit_h_max 12
_diffrn_reflns_limit_h_min -12
_diffrn_reflns_limit_k_max 31
_diffrn_reflns_limit_k_min -32
_diffrn_reflns_limit_l_max 14
_diffrn_reflns_limit_l_min -20
_diffrn_reflns_number 9964
_diffrn_reflns_point_group_measured_fraction_full 0.996
_diffrn_reflns_point_group_measured_fraction_max 0.996
_diffrn_reflns_theta_full 25.044
_diffrn_reflns_theta_max 25.044
_diffrn_reflns_theta_min 3.672
_exptl_absorpt_coefficient_mu 0.395
_exptl_absorpt_correction_T_max 1.00000
_exptl_absorpt_correction_T_min 0.70461
_exptl_absorpt_correction_type multi-scan
_exptl_absorpt_process_details 'Blessing, Acta Cryst. A51 (1995) 33-38'
_exptl_crystal_colour pink
_exptl_crystal_density_diffrn 1.238
_exptl_crystal_description plate
_exptl_crystal_F_000 1940
_exptl_crystal_size_max 0.421
_exptl_crystal_size_mid 0.176
_exptl_crystal_size_min 0.120
_refine_diff_density_max 0.224
_refine_diff_density_min -0.178
_refine_diff_density_rms 0.036
_refine_ls_extinction_method none
_refine_ls_goodness_of_fit_ref 1.060
_refine_ls_hydrogen_treatment constr
_refine_ls_matrix_type full
_refine_ls_number_parameters 305
_refine_ls_number_reflns 4412
_refine_ls_number_restraints 0
_refine_ls_restrained_S_all 1.060
_refine_ls_R_factor_all 0.0683
_refine_ls_R_factor_gt 0.0457
_refine_ls_shift/su_max 0.001
_refine_ls_shift/su_mean 0.000
_refine_ls_structure_factor_coef Fsqd
_refine_ls_weighting_details 'w=1/[\s^2^(Fo^2^)+(0.0678P)^2^+0.7687P] where P=(Fo^2^+2Fc^2^)/3'
_refine_ls_weighting_scheme calc
_refine_ls_wR_factor_gt 0.1192
_refine_ls_wR_factor_ref 0.1307
_reflns_Friedel_coverage 0.000
_reflns_number_gt 3216
_reflns_number_total 4412
_reflns_threshold_expression 'I > 2\s(I)'
_cod_data_source_file c8dt03965h2.cif
_cod_data_source_block a42a
_cod_depositor_comments 'Adding full bibliography for 7048490--7048491.cif.'
_cod_database_code 7048490
_shelx_shelxl_version_number 2014/7
_shelx_space_group_comment
;
The symmetry employed for this shelxl refinement is uniquely defined
by the following loop, which should always be used as a source of
symmetry information in preference to the above space-group names.
They are only intended as comments.
;

loop_
_space_group_symop_operation_xyz
'x, y, z'
'-x, y, -z+1/2'
'x+1/2, y+1/2, z'
'-x+1/2, y+1/2, -z+1/2'
'-x, -y, -z'
'x, -y, z-1/2'
'-x+1/2, -y+1/2, -z'
'x+1/2, -y+1/2, z-1/2'

loop_
_atom_site_label
_atom_site_type_symbol
_atom_site_fract_x
_atom_site_fract_y
_atom_site_fract_z
_atom_site_U_iso_or_equiv
_atom_site_adp_type
_atom_site_occupancy
_atom_site_site_symmetry_order
_atom_site_calc_flag
_atom_site_refinement_flags_posn
_atom_site_refinement_flags_adp
_atom_site_refinement_flags_occupancy
Co1 Co 0.0000 0.32554(2) 0.7500 0.05362(18) Uani 1 2 d S T P
N1 N -0.07176(18) 0.38084(7) 0.66777(13) 0.0667(6) Uani 1 1 d . . .
N2 N -0.1596(2) 0.44341(8) 0.60406(16) 0.0809(7) Uani 1 1 d . . .
N3 N -0.08614(17) 0.27112(7) 0.67212(11) 0.0561(5) Uani 1 1 d . . .
N4 N -0.1371(2) 0.20982(7) 0.59265(11) 0.0641(5) Uani 1 1 d . . .
N5 N 0.17181(19) 0.32566(7) 0.69411(12) 0.0658(6) Uani 1 1 d . . .
N6 N 0.5148(3) 0.40254(12) 0.63476(19) 0.1213(11) Uani 1 1 d . . .
N7 N 0.4344(3) 0.25126(11) 0.55122(19) 0.1113(10) Uani 1 1 d . . .
C1 C -0.0450(3) 0.37827(11) 0.59087(17) 0.0814(8) Uani 1 1 d . . .
H1 H 0.0028 0.3538 0.5699 0.098 Uiso 1 1 calc R U .
C2 C -0.0991(3) 0.41649(13) 0.5526(2) 0.0936(9) Uani 1 1 d . . .
H2 H -0.0961 0.4236 0.5005 0.112 Uiso 1 1 calc R U .
C3 C -0.1417(2) 0.42035(9) 0.67260(18) 0.0710(7) Uani 1 1 d . . .
C4 C -0.1942(3) 0.43830(10) 0.74182(19) 0.0881(9) Uani 1 1 d . . .
H4A H -0.2817 0.4294 0.7397 0.132 Uiso 1 1 calc R U .
H4B H -0.1861 0.4737 0.7447 0.132 Uiso 1 1 calc R U .
H4C H -0.1493 0.4236 0.7866 0.132 Uiso 1 1 calc R U .
C5 C -0.2359(3) 0.48766(11) 0.5855(2) 0.1055(11) Uani 1 1 d . . .
H5A H -0.3049 0.4881 0.6180 0.127 Uiso 1 1 calc R U .
H5B H -0.2723 0.4852 0.5324 0.127 Uiso 1 1 calc R U .
C6 C -0.1657(3) 0.53588(10) 0.59550(17) 0.0807(8) Uani 1 1 d . . .
C7 C -0.0554(4) 0.54135(14) 0.6386(2) 0.1205(14) Uani 1 1 d . . .
H7 H -0.0148 0.5137 0.6613 0.145 Uiso 1 1 calc R U .
C8 C -0.0016(5) 0.5878(2) 0.6495(3) 0.155(2) Uani 1 1 d . . .
H8 H 0.0738 0.5915 0.6806 0.186 Uiso 1 1 calc R U .
C9 C -0.0578(7) 0.62695(17) 0.6157(3) 0.1374(17) Uani 1 1 d . . .
H9 H -0.0220 0.6581 0.6246 0.165 Uiso 1 1 calc R U .
C10 C -0.1645(5) 0.62294(15) 0.5690(4) 0.1325(17) Uani 1 1 d . . .
H10 H -0.2005 0.6506 0.5437 0.159 Uiso 1 1 calc R U .
C11 C -0.2196(3) 0.57715(13) 0.5592(3) 0.1123(12) Uani 1 1 d . . .
H11 H -0.2947 0.5739 0.5276 0.135 Uiso 1 1 calc R U .
C12 C -0.2123(2) 0.27388(10) 0.64610(15) 0.0664(6) Uani 1 1 d . . .
H12 H -0.2674 0.2983 0.6602 0.080 Uiso 1 1 calc R U .
C13 C -0.2439(3) 0.23676(10) 0.59797(16) 0.0738(7) Uani 1 1 d . . .
H13 H -0.3234 0.2304 0.5729 0.089 Uiso 1 1 calc R U .
C14 C -0.0434(2) 0.23162(8) 0.63851(13) 0.0571(6) Uani 1 1 d . . .
C15 C 0.0867(2) 0.21208(9) 0.64829(16) 0.0720(7) Uani 1 1 d . . .
H15A H 0.1294 0.2207 0.6041 0.108 Uiso 1 1 calc R U .
H15B H 0.0844 0.1766 0.6534 0.108 Uiso 1 1 calc R U .
H15C H 0.1309 0.2262 0.6937 0.108 Uiso 1 1 calc R U .
C16 C -0.1263(3) 0.16489(10) 0.54768(16) 0.0808(8) Uani 1 1 d . . .
H16A H -0.0501 0.1669 0.5215 0.097 Uiso 1 1 calc R U .
H16B H -0.1974 0.1632 0.5085 0.097 Uiso 1 1 calc R U .
C17 C -0.1224(2) 0.11796(10) 0.59472(16) 0.0715(7) Uani 1 1 d . . .
C18 C -0.1624(4) 0.11581(12) 0.6666(2) 0.1078(11) Uani 1 1 d . . .
H18 H -0.1933 0.1441 0.6889 0.129 Uiso 1 1 calc R U .
C19 C -0.1565(4) 0.07075(16) 0.7066(3) 0.1382(16) Uani 1 1 d . . .
H19 H -0.1829 0.0689 0.7559 0.166 Uiso 1 1 calc R U .
C20 C -0.1116(4) 0.02934(14) 0.6728(3) 0.1193(13) Uani 1 1 d . . .
H20 H -0.1090 -0.0008 0.6990 0.143 Uiso 1 1 calc R U .
C21 C -0.0714(3) 0.03168(12) 0.6024(2) 0.0975(10) Uani 1 1 d . . .
H21 H -0.0409 0.0034 0.5798 0.117 Uiso 1 1 calc R U .
C22 C -0.0756(3) 0.07558(11) 0.56425(18) 0.0833(8) Uani 1 1 d . . .
H22 H -0.0458 0.0771 0.5159 0.100 Uiso 1 1 calc R U .
C23 C 0.2633(2) 0.32603(8) 0.66494(14) 0.0583(6) Uani 1 1 d . . .
C24 C 0.3748(2) 0.32624(9) 0.62939(16) 0.0655(7) Uani 1 1 d . . .
C25 C 0.4070(2) 0.28466(11) 0.58741(18) 0.0791(8) Uani 1 1 d . . .
C26 C 0.4519(3) 0.36820(12) 0.63294(17) 0.0806(8) Uani 1 1 d . . .

loop_
_atom_site_aniso_label
_atom_site_aniso_U_11
_atom_site_aniso_U_22
_atom_site_aniso_U_33
_atom_site_aniso_U_23
_atom_site_aniso_U_13
_atom_site_aniso_U_12
Co1 0.0496(3) 0.0456(3) 0.0697(3) 0.000 0.0263(2) 0.000
N1 0.0629(12) 0.0521(11) 0.0882(16) 0.0066(10) 0.0239(11) 0.0048(10)
N2 0.0806(15) 0.0568(13) 0.1029(19) 0.0153(13) -0.0033(13) -0.0019(11)
N3 0.0520(11) 0.0512(10) 0.0671(12) 0.0013(9) 0.0156(9) 0.0016(9)
N4 0.0726(14) 0.0564(11) 0.0632(12) -0.0004(10) 0.0064(10) -0.0102(11)
N5 0.0578(12) 0.0588(12) 0.0857(15) -0.0004(10) 0.0322(11) -0.0025(9)
N6 0.109(2) 0.110(2) 0.154(3) -0.0123(19) 0.057(2) -0.0458(19)
N7 0.113(2) 0.0792(17) 0.153(3) -0.0052(17) 0.0725(19) 0.0042(15)
C1 0.092(2) 0.0751(18) 0.0793(19) 0.0122(15) 0.0193(15) -0.0005(16)
C2 0.107(2) 0.091(2) 0.082(2) 0.0137(18) 0.0042(18) -0.0132(19)
C3 0.0597(15) 0.0531(14) 0.100(2) 0.0012(14) 0.0088(14) -0.0079(12)
C4 0.0817(19) 0.0608(16) 0.125(2) -0.0141(16) 0.0244(18) 0.0046(14)
C5 0.091(2) 0.0697(19) 0.147(3) 0.0194(19) -0.037(2) -0.0020(16)
C6 0.0832(19) 0.0638(16) 0.091(2) 0.0174(14) -0.0104(15) -0.0053(14)
C7 0.125(3) 0.098(2) 0.127(3) 0.046(2) -0.044(2) -0.047(2)
C8 0.185(5) 0.147(4) 0.122(3) 0.036(3) -0.035(3) -0.094(4)
C9 0.205(6) 0.085(3) 0.129(4) -0.007(3) 0.055(4) -0.046(3)
C10 0.148(4) 0.072(2) 0.189(5) 0.034(3) 0.076(4) 0.030(3)
C11 0.091(2) 0.085(2) 0.160(3) 0.039(2) 0.011(2) 0.0128(19)
C12 0.0560(14) 0.0656(15) 0.0787(17) 0.0060(13) 0.0124(12) 0.0031(12)
C13 0.0631(16) 0.0793(18) 0.0778(18) 0.0118(15) 0.0014(13) -0.0101(14)
C14 0.0607(14) 0.0493(12) 0.0636(14) 0.0028(11) 0.0174(11) -0.0042(11)
C15 0.0685(16) 0.0614(15) 0.0883(18) -0.0108(13) 0.0186(13) 0.0065(12)
C16 0.109(2) 0.0636(16) 0.0699(17) -0.0081(13) 0.0105(15) -0.0198(15)
C17 0.0714(16) 0.0662(16) 0.0774(18) -0.0049(13) 0.0104(13) -0.0218(13)
C18 0.131(3) 0.080(2) 0.120(3) 0.0179(19) 0.056(2) -0.0047(19)
C19 0.165(4) 0.115(3) 0.146(4) 0.046(3) 0.071(3) -0.008(3)
C20 0.117(3) 0.069(2) 0.173(4) 0.033(2) 0.021(3) -0.016(2)
C21 0.087(2) 0.071(2) 0.132(3) -0.004(2) -0.003(2) -0.0082(16)
C22 0.0856(19) 0.0719(19) 0.091(2) -0.0121(16) 0.0031(15) -0.0157(15)
C23 0.0550(14) 0.0546(13) 0.0677(14) 0.0066(11) 0.0185(12) 0.0008(11)
C24 0.0525(13) 0.0634(15) 0.0851(17) 0.0061(13) 0.0302(12) -0.0002(12)
C25 0.0656(16) 0.0687(17) 0.110(2) 0.0112(16) 0.0449(16) -0.0006(14)
C26 0.0655(16) 0.085(2) 0.097(2) 0.0010(16) 0.0377(15) -0.0091(16)

loop_
_atom_type_symbol
_atom_type_description
_atom_type_scat_dispersion_real
_atom_type_scat_dispersion_imag
_atom_type_scat_source
C C 0.0033 0.0016 'International Tables Vol C Tables 4.2.6.8 and 6.1.1.4'
H H 0.0000 0.0000 'International Tables Vol C Tables 4.2.6.8 and 6.1.1.4'
N N 0.0061 0.0033 'International Tables Vol C Tables 4.2.6.8 and 6.1.1.4'
Co Co 0.3494 0.9721 'International Tables Vol C Tables 4.2.6.8 and 6.1.1.4'

loop_
_geom_angle_atom_site_label_1
_geom_angle_atom_site_label_2
_geom_angle_atom_site_label_3
_geom_angle
_geom_angle_site_symmetry_1
_geom_angle_site_symmetry_3
N3 Co1 N3 93.64(10) . 2_556
N3 Co1 N5 92.58(7) . .
N3 Co1 N5 87.53(7) 2_556 .
N3 Co1 N5 87.54(7) . 2_556
N3 Co1 N5 92.58(7) 2_556 2_556
N5 Co1 N5 179.83(10) . 2_556
N3 Co1 N1 175.24(7) . 2_556
N3 Co1 N1 87.11(8) 2_556 2_556
N5 Co1 N1 92.14(7) . 2_556
N5 Co1 N1 87.74(7) 2_556 2_556
N3 Co1 N1 87.11(7) . .
N3 Co1 N1 175.24(7) 2_556 .
N5 Co1 N1 87.74(7) . .
N5 Co1 N1 92.14(7) 2_556 .
N1 Co1 N1 92.52(11) 2_556 .
C3 N1 C1 105.8(2) . .
C3 N1 Co1 133.49(19) . .
C1 N1 Co1 120.72(17) . .
C3 N2 C2 107.7(2) . .
C3 N2 C5 127.0(3) . .
C2 N2 C5 125.2(3) . .
C14 N3 C12 105.4(2) . .
C14 N3 Co1 133.59(16) . .
C12 N3 Co1 121.02(16) . .
C14 N4 C13 107.6(2) . .
C14 N4 C16 126.1(2) . .
C13 N4 C16 126.3(2) . .
C23 N5 Co1 179.4(2) . .
C2 C1 N1 109.0(3) . .
C1 C2 N2 106.9(3) . .
N1 C3 N2 110.6(2) . .
N1 C3 C4 126.1(3) . .
N2 C3 C4 123.2(3) . .
N2 C5 C6 114.9(2) . .
C7 C6 C11 118.2(3) . .
C7 C6 C5 124.1(3) . .
C11 C6 C5 117.7(3) . .
C6 C7 C8 120.4(4) . .
C9 C8 C7 119.8(4) . .
C8 C9 C10 121.8(4) . .
C9 C10 C11 118.5(4) . .
C10 C11 C6 121.0(4) . .
C13 C12 N3 110.3(2) . .
C12 C13 N4 106.4(2) . .
N3 C14 N4 110.3(2) . .
N3 C14 C15 126.7(2) . .
N4 C14 C15 123.0(2) . .
N4 C16 C17 113.9(2) . .
C18 C17 C22 118.5(3) . .
C18 C17 C16 122.8(3) . .
C22 C17 C16 118.7(3) . .
C17 C18 C19 119.5(3) . .
C20 C19 C18 119.5(4) . .
C21 C20 C19 120.8(3) . .
C20 C21 C22 119.5(3) . .
C21 C22 C17 122.2(3) . .
N5 C23 C24 179.7(3) . .
C23 C24 C26 120.5(2) . .
C23 C24 C25 119.5(2) . .
C26 C24 C25 120.0(2) . .
N7 C25 C24 178.1(3) . .
N6 C26 C24 179.0(3) . .

loop_
_geom_bond_atom_site_label_1
_geom_bond_atom_site_label_2
_geom_bond_distance
_geom_bond_site_symmetry_2
Co1 N3 2.1433(19) .
Co1 N3 2.1433(19) 2_556
Co1 N5 2.1546(19) .
Co1 N5 2.1547(19) 2_556
Co1 N1 2.156(2) 2_556
Co1 N1 2.156(2) .
N1 C3 1.307(3) .
N1 C1 1.398(3) .
N2 C3 1.344(3) .
N2 C2 1.364(4) .
N2 C5 1.461(4) .
N3 C14 1.317(3) .
N3 C12 1.378(3) .
N4 C14 1.351(3) .
N4 C13 1.361(3) .
N4 C16 1.453(3) .
N5 C23 1.142(3) .
N6 C26 1.141(3) .
N7 C25 1.152(4) .
C1 C2 1.328(4) .
C3 C4 1.460(4) .
C5 C6 1.501(4) .
C6 C7 1.340(4) .
C6 C11 1.377(4) .
C7 C8 1.381(5) .
C8 C9 1.324(7) .
C9 C10 1.337(6) .
C10 C11 1.370(6) .
C12 C13 1.328(4) .
C14 C15 1.477(3) .
C16 C17 1.506(4) .
C17 C18 1.362(4) .
C17 C22 1.373(4) .
C18 C19 1.399(5) .
C19 C20 1.370(5) .
C20 C21 1.339(5) .
C21 C22 1.355(4) .
C23 C24 1.392(3) .
C24 C26 1.395(4) .
C24 C25 1.399(4) .
